data_4084271
loop_
_publ_author_name
'Gianopoulos, Christopher G.'
'Kirschbaum, Kristin'
'Mason, Mark R.'

_publ_section_title
;
 Mono- and Bimetallic Aluminum Alkyl, Aryl, and Hydride Complexes of a
 Bulky Dipyrromethene Ligand
;
_journal_issue 17
_journal_name_full Organometallics
_journal_page_first 4503
_journal_paper_doi 10.1021/om500730g
_journal_volume 33
_journal_year 2014
_chemical_formula_moiety 'C41 H49 Al N2'
_chemical_formula_sum 'C41 H49 Al N2'
_chemical_formula_weight 596.80
_chemical_name_systematic
;
 ?
;
_space_group_crystal_system monoclinic
_space_group_IT_number 14
_space_group_name_Hall '-P 2yn'
_space_group_name_H-M_alt 'P 1 21/n 1'
_symmetry_space_group_name_Hall '-P 2yn'
_symmetry_space_group_name_H-M 'P 1 21/n 1'
_atom_sites_solution_hydrogens mixed
_atom_sites_solution_primary direct
_atom_sites_solution_secondary difmap
_audit_creation_method SHELXL-2014
_cell_angle_alpha 90
_cell_angle_beta 94.5710(10)
_cell_angle_gamma 90
_cell_formula_units_Z 4
_cell_length_a 13.8122(3)
_cell_length_b 8.8939(2)
_cell_length_c 28.1603(6)
_cell_measurement_reflns_used 5265
_cell_measurement_temperature 140(2)
_cell_measurement_theta_max 26.00
_cell_measurement_theta_min 1.45
_cell_volume 3448.33(13)
_computing_structure_refinement 'SHELXL-2014 (Sheldrick, 2014)'
_computing_structure_solution 'SHELXS-97 (Sheldrick, 1990)'
_diffrn_ambient_temperature 140(2)
_diffrn_measured_fraction_theta_full 1.000
_diffrn_measured_fraction_theta_max 1.000
_diffrn_measurement_device_type 'Bruker platform with Smart 6000'
_diffrn_measurement_method omega-scan
_diffrn_radiation_type MoK\a
_diffrn_radiation_wavelength 0.71073
_diffrn_reflns_av_R_equivalents 0.0240
_diffrn_reflns_av_unetI/netI 0.0181
_diffrn_reflns_Laue_measured_fraction_full 1.000
_diffrn_reflns_Laue_measured_fraction_max 1.000
_diffrn_reflns_limit_h_max 17
_diffrn_reflns_limit_h_min -15
_diffrn_reflns_limit_k_max 10
_diffrn_reflns_limit_k_min -10
_diffrn_reflns_limit_l_max 34
_diffrn_reflns_limit_l_min -34
_diffrn_reflns_number 32057
_diffrn_reflns_point_group_measured_fraction_full 1.000
_diffrn_reflns_point_group_measured_fraction_max 1.000
_diffrn_reflns_theta_full 26.000
_diffrn_reflns_theta_max 25.998
_diffrn_reflns_theta_min 1.451
_diffrn_source 'sealed tube'
_exptl_absorpt_coefficient_mu 0.089
_exptl_absorpt_correction_T_max 1.00
_exptl_absorpt_correction_T_min 0.887760
_exptl_absorpt_correction_type multi-scan
_exptl_absorpt_process_details 'sadabs (Sheldrick, 1997)'
_exptl_crystal_colour orange-red
_exptl_crystal_density_diffrn 1.150
_exptl_crystal_description parallelepiped
_exptl_crystal_F_000 1288
_exptl_crystal_size_max 0.5
_exptl_crystal_size_mid 0.2
_exptl_crystal_size_min 0.1
_refine_diff_density_max 1.028
_refine_diff_density_min -0.386
_refine_diff_density_rms 0.053
_refine_ls_extinction_method none
_refine_ls_goodness_of_fit_ref 1.046
_refine_ls_hydrogen_treatment mixed
_refine_ls_matrix_type full
_refine_ls_number_parameters 549
_refine_ls_number_reflns 6759
_refine_ls_number_restraints 3
_refine_ls_restrained_S_all 1.046
_refine_ls_R_factor_all 0.0662
_refine_ls_R_factor_gt 0.0567
_refine_ls_shift/su_max 0.000
_refine_ls_shift/su_mean 0.000
_refine_ls_structure_factor_coef Fsqd
_refine_ls_weighting_details 'w=1/[\s^2^(Fo^2^)+(0.0738P)^2^+3.1551P] where P=(Fo^2^+2Fc^2^)/3'
_refine_ls_weighting_scheme calc
_refine_ls_wR_factor_gt 0.1474
_refine_ls_wR_factor_ref 0.1552
_reflns_Friedel_coverage 0.000
_reflns_number_gt 5719
_reflns_number_total 6759
_reflns_threshold_expression 'I > 2\s(I)'
_cod_data_source_file om500730g_si_002.cif
_cod_data_source_block 4
_cod_database_code 4084271
_shelx_space_group_comment
;
The symmetry employed for this shelxl refinement is uniquely defined
by the following loop, which should always be used as a source of
symmetry information in preference to the above space-group names.
They are only intended as comments.
;
_shelxl_version_number 2014-3

loop_
_space_group_symop_operation_xyz
'x, y, z'
'-x+1/2, y+1/2, -z+1/2'
'-x, -y, -z'
'x-1/2, -y-1/2, z-1/2'

loop_
_atom_site_label
_atom_site_type_symbol
_atom_site_fract_x
_atom_site_fract_y
_atom_site_fract_z
_atom_site_U_iso_or_equiv
_atom_site_adp_type
_atom_site_occupancy
_atom_site_site_symmetry_order
_atom_site_calc_flag
_atom_site_refinement_flags_posn
_atom_site_refinement_flags_adp
_atom_site_refinement_flags_occupancy
_atom_site_disorder_assembly
_atom_site_disorder_group
Al1 Al 0.26800(4) 0.11343(7) 0.10122(2) 0.02711(17) Uani 1 1 d . . . . .
N1 N 0.16379(12) 0.2356(2) 0.06892(6) 0.0272(4) Uani 1 1 d . . . . .
C1 C 0.26924(14) 0.3114(2) 0.00576(7) 0.0263(4) Uani 1 1 d . . . . .
N2 N 0.36830(12) 0.24957(19) 0.08100(6) 0.0264(4) Uani 1 1 d . . . . .
C2 C 0.17793(14) 0.2817(2) 0.02216(7) 0.0286(4) Uani 1 1 d . . . . .
C3 C 0.08610(15) 0.3049(3) -0.00285(8) 0.0344(5) Uani 1 1 d . . . . .
H3 H 0.0799(18) 0.340(3) -0.0365(9) 0.042(7) Uiso 1 1 d . . . . .
C4 C 0.01750(16) 0.2784(3) 0.02843(8) 0.0377(5) Uani 1 1 d . . . . .
H4 H -0.052(2) 0.287(3) 0.0222(9) 0.044(7) Uiso 1 1 d . . . . .
C5 C 0.06643(14) 0.2398(2) 0.07249(8) 0.0302(4) Uani 1 1 d . . . . .
C6 C 0.01943(14) 0.2322(2) 0.11794(7) 0.0277(4) Uani 1 1 d . . . . .
C7 C -0.04576(14) 0.1169(2) 0.12706(7) 0.0294(4) Uani 1 1 d . . . . .
C8 C -0.09251(15) 0.1219(3) 0.16903(7) 0.0307(5) Uani 1 1 d . . . . .
H8 H -0.1368(17) 0.040(3) 0.1755(8) 0.037(6) Uiso 1 1 d . . . . .
C9 C -0.07551(15) 0.2361(2) 0.20229(7) 0.0309(5) Uani 1 1 d . . . . .
C10 C -0.01276(15) 0.3510(3) 0.19198(8) 0.0331(5) Uani 1 1 d . . . . .
H10 H -0.0016(19) 0.435(3) 0.2147(9) 0.047(7) Uiso 1 1 d . . . . .
C11 C 0.03361(15) 0.3536(2) 0.14988(8) 0.0318(5) Uani 1 1 d . . . . .
C12 C -0.0646(2) -0.0134(3) 0.09341(9) 0.0433(6) Uani 1 1 d D . . . .
H12A H -0.121(2) -0.068(4) 0.0946(13) 0.090(12) Uiso 1 1 d D . . . .
H12C H -0.042(3) -0.001(5) 0.0644(10) 0.097(13) Uiso 1 1 d D . . . .
H12B H -0.024(3) -0.093(4) 0.1006(17) 0.129(18) Uiso 1 1 d D . . . .
C13 C -0.1254(2) 0.2364(3) 0.24804(9) 0.0426(6) Uani 1 1 d . . . . .
H13C H -0.088(2) 0.292(4) 0.2734(12) 0.070(10) Uiso 1 1 d . . . . .
H13A H -0.144(2) 0.135(4) 0.2598(11) 0.067(9) Uiso 1 1 d . . . . .
H13B H -0.186(3) 0.290(4) 0.2440(12) 0.072(10) Uiso 1 1 d . . . . .
C14 C 0.0950(2) 0.4873(3) 0.13898(12) 0.0457(6) Uani 1 1 d . . . . .
H14A H 0.163(2) 0.464(4) 0.1331(11) 0.067(9) Uiso 1 1 d . . . . .
H14C H 0.090(2) 0.564(4) 0.1627(13) 0.079(11) Uiso 1 1 d . . . . .
H14B H 0.075(3) 0.525(5) 0.1112(14) 0.087(13) Uiso 1 1 d . . . . .
C15 C 0.35817(14) 0.2970(2) 0.03313(7) 0.0276(4) Uani 1 1 d . . . . .
C16 C 0.44964(16) 0.3439(3) 0.01950(8) 0.0345(5) Uani 1 1 d . . . . .
H16 H 0.4607(17) 0.387(3) -0.0105(9) 0.038(7) Uiso 1 1 d . . . . .
C17 C 0.51431(16) 0.3296(3) 0.05856(8) 0.0367(5) Uani 1 1 d . . . . .
H17 H 0.578(2) 0.351(3) 0.0612(9) 0.048(7) Uiso 1 1 d . . . . .
C18 C 0.46285(14) 0.2745(2) 0.09584(7) 0.0291(4) Uani 1 1 d . . . . .
C19 C 0.50373(13) 0.2622(2) 0.14605(7) 0.0259(4) Uani 1 1 d . . . . .
C20 C 0.47694(14) 0.3691(2) 0.17939(7) 0.0273(4) Uani 1 1 d . . . . .
C21 C 0.51544(15) 0.3572(2) 0.22644(7) 0.0288(4) Uani 1 1 d . . . . .
H21 H 0.4943(17) 0.429(3) 0.2500(9) 0.035(6) Uiso 1 1 d . . . . .
C22 C 0.58140(15) 0.2451(2) 0.24085(7) 0.0297(4) Uani 1 1 d . . . . .
C23 C 0.61204(15) 0.1483(2) 0.20674(8) 0.0299(4) Uani 1 1 d . . . . .
H23 H 0.6597(16) 0.071(3) 0.2147(8) 0.027(6) Uiso 1 1 d . . . . .
C24 C 0.57471(14) 0.1550(2) 0.15931(7) 0.0283(4) Uani 1 1 d . . . . .
C25 C 0.41073(18) 0.4990(3) 0.16485(10) 0.0371(5) Uani 1 1 d . . . . .
H25A H 0.350(2) 0.467(3) 0.1507(11) 0.059(8) Uiso 1 1 d . . . . .
H25C H 0.401(2) 0.569(4) 0.1914(13) 0.078(10) Uiso 1 1 d . . . . .
H25B H 0.443(3) 0.561(4) 0.1430(13) 0.082(11) Uiso 1 1 d . . . . .
C26 C 0.6195(2) 0.2299(3) 0.29239(9) 0.0408(6) Uani 1 1 d . . . . .
H26B H 0.679(2) 0.288(3) 0.2980(9) 0.044(7) Uiso 1 1 d . . . . .
H26A H 0.573(2) 0.258(3) 0.3134(10) 0.048(8) Uiso 1 1 d . . . . .
H26C H 0.638(3) 0.125(4) 0.2999(12) 0.079(11) Uiso 1 1 d . . . . .
C27 C 0.6111(2) 0.0457(3) 0.12396(10) 0.0431(6) Uani 1 1 d . . . . .
H27B H 0.561(3) -0.010(4) 0.1095(13) 0.083(11) Uiso 1 1 d . . . . .
H27A H 0.653(2) -0.025(4) 0.1372(12) 0.069(10) Uiso 1 1 d . . . . .
H27C H 0.654(3) 0.093(6) 0.1023(16) 0.122(16) Uiso 1 1 d . . . . .
C28 C 0.27233(14) 0.3747(2) -0.04315(7) 0.0272(4) Uani 1 1 d . . . . .
C29 C 0.32543(16) 0.3044(3) -0.07691(7) 0.0317(5) Uani 1 1 d . . . . .
H29 H 0.3574(17) 0.210(3) -0.0703(9) 0.036(6) Uiso 1 1 d . . . . .
C30 C 0.33127(18) 0.3682(3) -0.12150(8) 0.0378(5) Uani 1 1 d . . . . .
H30 H 0.3687(17) 0.327(3) -0.1421(9) 0.033(6) Uiso 1 1 d . . . . .
C31 C 0.28428(17) 0.5014(3) -0.13320(8) 0.0383(5) Uani 1 1 d . . . . .
H31 H 0.2906(18) 0.541(3) -0.1642(10) 0.041(7) Uiso 1 1 d . . . . .
C32 C 0.23064(16) 0.5719(3) -0.10038(9) 0.0374(5) Uani 1 1 d . . . . .
H32 H 0.1995(19) 0.663(3) -0.1071(9) 0.043(7) Uiso 1 1 d . . . . .
C33 C 0.22526(15) 0.5094(3) -0.05536(8) 0.0333(5) Uani 1 1 d . . . . .
H33 H 0.1916(18) 0.555(3) -0.0319(9) 0.038(7) Uiso 1 1 d . . . . .
C34 C 0.27897(16) -0.0750(2) 0.06083(8) 0.0326(5) Uani 1 1 d . . . . .
C35A C 0.2379(3) -0.0592(5) 0.00927(15) 0.0406(10) Uiso 0.55 1 d . . P A 1
H35A H 0.2412 -0.1564 -0.0069 0.061 Uiso 0.55 1 calc R U P A 1
H35B H 0.2760 0.0152 -0.0069 0.061 Uiso 0.55 1 calc R U P A 1
H35C H 0.1701 -0.0261 0.0084 0.061 Uiso 0.55 1 calc R U P A 1
C35B C 0.1781(4) -0.1366(6) 0.0484(2) 0.0417(12) Uiso 0.45 1 d . . P A 3
H35D H 0.1826 -0.2306 0.0306 0.063 Uiso 0.45 1 calc R U P A 3
H35E H 0.1399 -0.0632 0.0289 0.063 Uiso 0.45 1 calc R U P A 3
H35F H 0.1464 -0.1558 0.0778 0.063 Uiso 0.45 1 calc R U P A 3
C36A C 0.2253(3) -0.2144(6) 0.08008(17) 0.0470(11) Uiso 0.55 1 d . . P A 1
H36A H 0.1554 -0.1945 0.0785 0.070 Uiso 0.55 1 calc R U P A 1
H36B H 0.2494 -0.2336 0.1132 0.070 Uiso 0.55 1 calc R U P A 1
H36C H 0.2375 -0.3027 0.0606 0.070 Uiso 0.55 1 calc R U P A 1
C36B C 0.3401(4) -0.1987(7) 0.0854(2) 0.0484(13) Uiso 0.45 1 d . . P A 3
H36D H 0.3133 -0.2252 0.1155 0.073 Uiso 0.45 1 calc R U P A 3
H36E H 0.4071 -0.1632 0.0918 0.073 Uiso 0.45 1 calc R U P A 3
H36F H 0.3394 -0.2873 0.0647 0.073 Uiso 0.45 1 calc R U P A 3
C37A C 0.3855(3) -0.1212(5) 0.06088(17) 0.0428(10) Uiso 0.55 1 d . . P A 1
H37A H 0.4127 -0.1361 0.0938 0.064 Uiso 0.55 1 calc R U P A 1
H37B H 0.4219 -0.0421 0.0459 0.064 Uiso 0.55 1 calc R U P A 1
H37C H 0.3903 -0.2152 0.0430 0.064 Uiso 0.55 1 calc R U P A 1
C37B C 0.3249(4) -0.0472(7) 0.0126(2) 0.0446(13) Uiso 0.45 1 d . . P A 3
H37D H 0.3272 -0.1422 -0.0050 0.067 Uiso 0.45 1 calc R U P A 3
H37E H 0.3909 -0.0077 0.0189 0.067 Uiso 0.45 1 calc R U P A 3
H37F H 0.2853 0.0257 -0.0065 0.067 Uiso 0.45 1 calc R U P A 3
C38 C 0.26191(16) 0.0644(3) 0.17196(8) 0.0405(5) Uani 1 1 d . . . . .
C39 C 0.2533(2) 0.1980(3) 0.20481(9) 0.0519(7) Uani 1 1 d . . . . .
H39A H 0.3073 0.2675 0.2011 0.078 Uiso 1 1 calc R U . . .
H39B H 0.1916 0.2497 0.1966 0.078 Uiso 1 1 calc R U . . .
H39C H 0.2556 0.1630 0.2379 0.078 Uiso 1 1 calc R U . . .
C40 C 0.1744(2) -0.0400(4) 0.17983(11) 0.0515(7) Uani 1 1 d . . . . .
H40A H 0.176(2) -0.070(3) 0.2141(11) 0.057(8) Uiso 1 1 d . . . . .
H40B H 0.105(3) 0.018(4) 0.1717(12) 0.079(10) Uiso 1 1 d . . . . .
H40C H 0.176(3) -0.138(5) 0.1575(15) 0.104(14) Uiso 1 1 d . . . . .
C41 C 0.3537(2) -0.0254(4) 0.19125(11) 0.0516(7) Uani 1 1 d . . . . .
H41A H 0.346(2) -0.064(4) 0.2252(13) 0.078(10) Uiso 1 1 d . . . . .
H41B H 0.426(3) 0.035(4) 0.1911(12) 0.078(10) Uiso 1 1 d . . . . .
H41C H 0.374(3) -0.120(5) 0.1732(15) 0.107(14) Uiso 1 1 d . . . . .

loop_
_atom_site_aniso_label
_atom_site_aniso_U_11
_atom_site_aniso_U_22
_atom_site_aniso_U_33
_atom_site_aniso_U_23
_atom_site_aniso_U_13
_atom_site_aniso_U_12
Al1 0.0227(3) 0.0364(4) 0.0219(3) -0.0003(2) -0.0004(2) 0.0021(2)
N1 0.0227(8) 0.0322(9) 0.0267(8) -0.0009(7) 0.0010(6) 0.0034(7)
C1 0.0279(10) 0.0252(10) 0.0257(10) -0.0048(8) 0.0008(8) 0.0038(8)
N2 0.0226(8) 0.0317(9) 0.0246(8) -0.0024(7) 0.0004(6) 0.0023(7)
C2 0.0261(10) 0.0311(11) 0.0281(10) -0.0012(8) -0.0002(8) 0.0055(8)
C3 0.0284(11) 0.0440(13) 0.0301(11) 0.0022(10) -0.0017(8) 0.0049(9)
C4 0.0228(10) 0.0528(14) 0.0370(12) 0.0046(10) -0.0006(9) 0.0067(10)
C5 0.0231(10) 0.0351(11) 0.0323(11) -0.0007(9) 0.0012(8) 0.0043(8)
C6 0.0202(9) 0.0337(11) 0.0289(10) 0.0025(8) -0.0008(7) 0.0060(8)
C7 0.0247(10) 0.0339(11) 0.0284(10) -0.0004(8) -0.0047(8) 0.0027(8)
C8 0.0285(10) 0.0330(11) 0.0304(11) 0.0039(9) 0.0010(8) 0.0006(9)
C9 0.0289(10) 0.0351(11) 0.0284(10) 0.0007(9) 0.0011(8) 0.0067(9)
C10 0.0277(10) 0.0340(12) 0.0372(12) -0.0069(9) -0.0001(9) 0.0039(9)
C11 0.0234(10) 0.0323(11) 0.0396(12) -0.0001(9) 0.0008(8) 0.0035(8)
C12 0.0440(14) 0.0502(15) 0.0356(13) -0.0124(11) 0.0024(11) -0.0104(12)
C13 0.0467(14) 0.0481(15) 0.0341(13) -0.0024(11) 0.0108(11) 0.0029(12)
C14 0.0390(14) 0.0356(13) 0.0640(18) -0.0028(13) 0.0131(13) -0.0034(11)
C15 0.0260(10) 0.0302(10) 0.0265(10) -0.0024(8) 0.0003(8) 0.0016(8)
C16 0.0300(11) 0.0457(13) 0.0281(11) 0.0003(10) 0.0028(8) -0.0023(9)
C17 0.0229(11) 0.0537(14) 0.0332(11) 0.0000(10) -0.0002(8) -0.0053(10)
C18 0.0232(10) 0.0338(11) 0.0298(10) -0.0042(9) -0.0010(8) 0.0015(8)
C19 0.0211(9) 0.0293(10) 0.0271(10) -0.0014(8) 0.0004(7) -0.0024(8)
C20 0.0226(9) 0.0260(10) 0.0332(11) -0.0009(8) 0.0022(8) -0.0001(8)
C21 0.0280(10) 0.0278(10) 0.0305(11) -0.0068(8) 0.0020(8) -0.0015(8)
C22 0.0284(10) 0.0306(11) 0.0295(10) 0.0006(8) -0.0011(8) -0.0047(8)
C23 0.0283(10) 0.0250(10) 0.0356(11) 0.0013(8) -0.0030(8) 0.0024(8)
C24 0.0253(10) 0.0263(10) 0.0330(11) -0.0038(8) 0.0017(8) -0.0006(8)
C25 0.0329(12) 0.0321(12) 0.0457(14) -0.0004(10) -0.0008(10) 0.0076(10)
C26 0.0446(14) 0.0440(14) 0.0323(12) 0.0015(10) -0.0064(10) -0.0024(12)
C27 0.0424(14) 0.0427(14) 0.0436(14) -0.0138(12) 0.0001(11) 0.0131(12)
C28 0.0244(9) 0.0294(10) 0.0270(10) -0.0027(8) -0.0022(8) -0.0005(8)
C29 0.0379(12) 0.0290(11) 0.0278(11) -0.0038(9) 0.0003(9) 0.0023(9)
C30 0.0463(13) 0.0415(13) 0.0256(11) -0.0071(10) 0.0024(10) -0.0016(11)
C31 0.0418(13) 0.0435(13) 0.0276(11) 0.0056(10) -0.0100(9) -0.0105(10)
C32 0.0327(11) 0.0351(12) 0.0425(13) 0.0062(10) -0.0090(9) 0.0006(10)
C33 0.0285(10) 0.0335(11) 0.0378(12) 0.0000(9) 0.0010(9) 0.0042(9)
C34 0.0333(11) 0.0313(11) 0.0330(11) 0.0021(9) 0.0015(9) 0.0014(9)
C38 0.0295(11) 0.0538(15) 0.0378(12) 0.0007(11) 0.0005(9) -0.0006(10)
C39 0.0590(16) 0.0589(17) 0.0383(13) 0.0026(12) 0.0078(12) -0.0019(13)
C40 0.0453(15) 0.0578(17) 0.0498(16) 0.0193(14) -0.0056(12) -0.0106(13)
C41 0.0441(15) 0.0635(18) 0.0472(15) 0.0179(14) 0.0045(12) 0.0080(13)

loop_
_atom_type_symbol
_atom_type_description
_atom_type_scat_dispersion_real
_atom_type_scat_dispersion_imag
_atom_type_scat_source
C C 0.0033 0.0016 'International Tables Vol C Tables 4.2.6.8 and 6.1.1.4'
H H 0.0000 0.0000 'International Tables Vol C Tables 4.2.6.8 and 6.1.1.4'
N N 0.0061 0.0033 'International Tables Vol C Tables 4.2.6.8 and 6.1.1.4'
Al Al 0.0645 0.0514 'International Tables Vol C Tables 4.2.6.8 and 6.1.1.4'

loop_
_geom_angle_atom_site_label_1
_geom_angle_atom_site_label_2
_geom_angle_atom_site_label_3
_geom_angle
N2 Al1 N1 91.87(7)
N2 Al1 C34 105.09(8)
N1 Al1 C34 106.26(8)
N2 Al1 C38 119.97(9)
N1 Al1 C38 118.84(9)
C34 Al1 C38 112.24(10)
C5 N1 C2 105.88(16)
C5 N1 Al1 132.37(15)
C2 N1 Al1 116.26(13)
C2 C1 C15 124.93(19)
C2 C1 C28 117.90(17)
C15 C1 C28 116.99(18)
C18 N2 C15 105.40(16)
C18 N2 Al1 134.18(14)
C15 N2 Al1 116.40(13)
C1 C2 N1 123.97(18)
C1 C2 C3 127.0(2)
N1 C2 C3 108.79(18)
C4 C3 C2 107.1(2)
C4 C3 H3 131.1(15)
C2 C3 H3 121.7(15)
C3 C4 C5 107.57(19)
C3 C4 H4 126.8(16)
C5 C4 H4 125.6(16)
N1 C5 C4 110.51(18)
N1 C5 C6 124.59(18)
C4 C5 C6 124.05(18)
C7 C6 C11 120.15(19)
C7 C6 C5 121.57(19)
C11 C6 C5 117.92(19)
C8 C7 C6 118.73(19)
C8 C7 C12 119.3(2)
C6 C7 C12 121.9(2)
C9 C8 C7 122.1(2)
C9 C8 H8 119.6(14)
C7 C8 H8 118.4(14)
C10 C9 C8 118.2(2)
C10 C9 C13 120.9(2)
C8 C9 C13 120.9(2)
C9 C10 C11 121.9(2)
C9 C10 H10 119.3(15)
C11 C10 H10 118.8(15)
C10 C11 C6 118.8(2)
C10 C11 C14 119.4(2)
C6 C11 C14 121.8(2)
C7 C12 H12A 119(2)
C7 C12 H12C 115(3)
H12A C12 H12C 117(3)
C7 C12 H12B 112(3)
H12A C12 H12B 95(4)
H12C C12 H12B 92(4)
C9 C13 H13C 111.9(19)
C9 C13 H13A 115.2(18)
H13C C13 H13A 110(3)
C9 C13 H13B 111(2)
H13C C13 H13B 104(3)
H13A C13 H13B 104(3)
C11 C14 H14A 115.3(19)
C11 C14 H14C 110(2)
H14A C14 H14C 112(3)
C11 C14 H14B 110(3)
H14A C14 H14B 99(3)
H14C C14 H14B 108(3)
C1 C15 N2 124.69(18)
C1 C15 C16 125.90(19)
N2 C15 C16 109.02(17)
C17 C16 C15 107.2(2)
C17 C16 H16 127.7(14)
C15 C16 H16 124.9(14)
C16 C17 C18 107.30(19)
C16 C17 H17 128.3(17)
C18 C17 H17 124.4(17)
N2 C18 C17 111.05(18)
N2 C18 C19 124.41(18)
C17 C18 C19 124.18(18)
C24 C19 C20 119.96(18)
C24 C19 C18 120.70(18)
C20 C19 C18 119.07(18)
C21 C20 C19 118.92(18)
C21 C20 C25 119.55(19)
C19 C20 C25 121.48(19)
C22 C21 C20 121.62(19)
C22 C21 H21 119.6(14)
C20 C21 H21 118.8(14)
C23 C22 C21 118.31(19)
C23 C22 C26 120.7(2)
C21 C22 C26 121.0(2)
C22 C23 C24 121.97(19)
C22 C23 H23 121.4(13)
C24 C23 H23 116.6(13)
C23 C24 C19 118.90(19)
C23 C24 C27 119.2(2)
C19 C24 C27 121.9(2)
C20 C25 H25A 112.5(19)
C20 C25 H25C 113(2)
H25A C25 H25C 110(3)
C20 C25 H25B 108(2)
H25A C25 H25B 110(3)
H25C C25 H25B 103(3)
C22 C26 H26B 109.5(16)
C22 C26 H26A 111.9(17)
H26B C26 H26A 112(2)
C22 C26 H26C 111(2)
H26B C26 H26C 105(3)
H26A C26 H26C 107(3)
C24 C27 H27B 111(2)
C24 C27 H27A 114(2)
H27B C27 H27A 104(3)
C24 C27 H27C 113(3)
H27B C27 H27C 115(3)
H27A C27 H27C 99(3)
C33 C28 C29 118.6(2)
C33 C28 C1 120.35(19)
C29 C28 C1 121.02(18)
C30 C29 C28 120.4(2)
C30 C29 H29 118.4(15)
C28 C29 H29 121.2(15)
C31 C30 C29 120.6(2)
C31 C30 H30 119.3(16)
C29 C30 H30 120.0(16)
C30 C31 C32 119.9(2)
C30 C31 H31 117.6(16)
C32 C31 H31 122.5(16)
C31 C32 C33 120.0(2)
C31 C32 H32 121.6(16)
C33 C32 H32 118.4(16)
C32 C33 C28 120.7(2)
C32 C33 H33 122.8(16)
C28 C33 H33 116.5(16)
C35B C34 C36B 108.1(3)
C35A C34 C37A 108.1(3)
C35A C34 C36A 104.7(3)
C37A C34 C36A 105.6(3)
C35B C34 C37B 106.6(3)
C36B C34 C37B 105.1(3)
C35B C34 Al1 108.6(2)
C36B C34 Al1 113.9(3)
C35A C34 Al1 114.7(2)
C37A C34 Al1 109.6(2)
C36A C34 Al1 113.6(2)
C37B C34 Al1 114.1(3)
C34 C35A H35A 109.5
C34 C35A H35B 109.5
H35A C35A H35B 109.5
C34 C35A H35C 109.5
H35A C35A H35C 109.5
H35B C35A H35C 109.5
C34 C35B H35D 109.5
C34 C35B H35E 109.5
H35D C35B H35E 109.5
C34 C35B H35F 109.5
H35D C35B H35F 109.5
H35E C35B H35F 109.5
C34 C36A H36A 109.5
C34 C36A H36B 109.5
H36A C36A H36B 109.5
C34 C36A H36C 109.5
H36A C36A H36C 109.5
H36B C36A H36C 109.5
C34 C36B H36D 109.5
C34 C36B H36E 109.5
H36D C36B H36E 109.5
C34 C36B H36F 109.5
H36D C36B H36F 109.5
H36E C36B H36F 109.5
C34 C37A H37A 109.5
C34 C37A H37B 109.5
H37A C37A H37B 109.5
C34 C37A H37C 109.5
H37A C37A H37C 109.5
H37B C37A H37C 109.5
C34 C37B H37D 109.5
C34 C37B H37E 109.5
H37D C37B H37E 109.5
C34 C37B H37F 109.5
H37D C37B H37F 109.5
H37E C37B H37F 109.5
C39 C38 C40 106.4(2)
C39 C38 C41 106.8(2)
C40 C38 C41 105.3(2)
C39 C38 Al1 115.96(18)
C40 C38 Al1 111.03(17)
C41 C38 Al1 110.67(17)
C38 C39 H39A 109.5
C38 C39 H39B 109.5
H39A C39 H39B 109.5
C38 C39 H39C 109.5
H39A C39 H39C 109.5
H39B C39 H39C 109.5
C38 C40 H40A 109.9(17)
C38 C40 H40B 111.6(19)
H40A C40 H40B 106(2)
C38 C40 H40C 111(2)
H40A C40 H40C 110(3)
H40B C40 H40C 108(3)
C38 C41 H41A 110.9(19)
C38 C41 H41B 116.6(18)
H41A C41 H41B 108(3)
C38 C41 H41C 119(2)
H41A C41 H41C 104(3)
H41B C41 H41C 96(3)

loop_
_geom_bond_atom_site_label_1
_geom_bond_atom_site_label_2
_geom_bond_distance
Al1 N2 1.9584(18)
Al1 N1 1.9674(18)
Al1 C34 2.037(2)
Al1 C38 2.047(2)
N1 C5 1.357(3)
N1 C2 1.407(3)
C1 C2 1.403(3)
C1 C15 1.403(3)
C1 C28 1.492(3)
N2 C18 1.357(3)
N2 C15 1.409(3)
C2 C3 1.416(3)
C3 C4 1.364(3)
C3 H3 0.99(3)
C4 C5 1.407(3)
C4 H4 0.96(3)
C5 C6 1.482(3)
C6 C7 1.402(3)
C6 C11 1.409(3)
C7 C8 1.392(3)
C7 C12 1.506(3)
C8 C9 1.389(3)
C8 H8 0.97(3)
C9 C10 1.386(3)
C9 C13 1.508(3)
C10 C11 1.392(3)
C10 H10 0.99(3)
C11 C14 1.506(3)
C12 H12A 0.92(2)
C12 H12C 0.91(2)
C12 H12B 0.92(2)
C13 H13C 0.98(3)
C13 H13A 1.01(3)
C13 H13B 0.97(4)
C14 H14A 0.99(3)
C14 H14C 0.96(4)
C14 H14B 0.88(4)
C15 C16 1.413(3)
C16 C17 1.367(3)
C16 H16 0.95(3)
C17 C18 1.403(3)
C17 H17 0.90(3)
C18 C19 1.484(3)
C19 C24 1.397(3)
C19 C20 1.406(3)
C20 C21 1.392(3)
C20 C25 1.510(3)
C21 C22 1.389(3)
C21 H21 0.98(3)
C22 C23 1.381(3)
C22 C26 1.510(3)
C23 C24 1.394(3)
C23 H23 0.96(2)
C24 C27 1.506(3)
C25 H25A 0.95(3)
C25 H25C 0.99(4)
C25 H25B 0.96(4)
C26 H26B 0.97(3)
C26 H26A 0.94(3)
C26 H26C 0.98(4)
C27 H27B 0.92(4)
C27 H27A 0.92(4)
C27 H27C 0.97(5)
C28 C33 1.393(3)
C28 C29 1.394(3)
C29 C30 1.386(3)
C29 H29 0.96(3)
C30 C31 1.378(4)
C30 H30 0.89(2)
C31 C32 1.380(4)
C31 H31 0.95(3)
C32 C33 1.391(3)
C32 H32 0.93(3)
C33 H33 0.93(3)
C34 C35B 1.512(6)
C34 C36B 1.519(6)
C34 C35A 1.523(5)
C34 C37A 1.528(5)
C34 C36A 1.564(5)
C34 C37B 1.565(6)
C35A H35A 0.9800
C35A H35B 0.9800
C35A H35C 0.9800
C35B H35D 0.9800
C35B H35E 0.9800
C35B H35F 0.9800
C36A H36A 0.9800
C36A H36B 0.9800
C36A H36C 0.9800
C36B H36D 0.9800
C36B H36E 0.9800
C36B H36F 0.9800
C37A H37A 0.9800
C37A H37B 0.9800
C37A H37C 0.9800
C37B H37D 0.9800
C37B H37E 0.9800
C37B H37F 0.9800
C38 C39 1.516(4)
C38 C40 1.554(4)
C38 C41 1.559(4)
C39 H39A 0.9800
C39 H39B 0.9800
C39 H39C 0.9800
C40 H40A 1.00(3)
C40 H40B 1.09(4)
C40 H40C 1.08(4)
C41 H41A 1.03(4)
C41 H41B 1.13(4)
C41 H41C 1.03(5)
